data_4068254
loop_
_publ_author_name
'Chen, Shu-Jian'
'Cai, Hu'
'Xue, Zi-Ling'

_publ_section_title
;
 Crystal Structure of TaCl(NMe2)4and Its Reactions with Lithium Amides and
 Water. Indirect Observation of an Equilibrium among TaCl(NMe2)4,
 Ta(NMe2)5and Ta2(\m-Cl)2(NMe2)6Cl2
;
_journal_issue 1
_journal_name_full Organometallics
_journal_page_first 167
_journal_paper_doi 10.1021/om800362t
_journal_volume 28
_journal_year 2009
_chemical_formula_moiety 'C8 H24 Cl N4 Ta'
_chemical_formula_sum 'C8 H24 Cl N4 Ta'
_chemical_formula_weight 392.71
_chemical_name_common 'Tantalum chloride tetra(dimethyl)amide'
_chemical_name_systematic
; 
Tantalum chloride tetra(dimethyl)amide 
;
_space_group_IT_number 14
_symmetry_cell_setting monoclinic
_symmetry_space_group_name_Hall '-P 2yn'
_symmetry_space_group_name_H-M 'P 1 21/n 1'
_atom_sites_solution_hydrogens geom
_atom_sites_solution_primary direct
_atom_sites_solution_secondary difmap
_audit_creation_method SHELXL-97
_cell_angle_alpha 90.00
_cell_angle_beta 101.655(8)
_cell_angle_gamma 90.00
_cell_formula_units_Z 4
_cell_length_a 8.599(3)
_cell_length_b 11.775(4)
_cell_length_c 14.465(5)
_cell_measurement_temperature 173(2)
_cell_volume 1434.4(9)
_computing_cell_refinement 'SMART, Bruker (2000)'
_computing_data_collection 'SMART, Bruker (2000)'
_computing_data_reduction 'XPREP, Bruker (2000)'
_computing_molecular_graphics 'SHELXTL, Bruker (2000)'
_computing_publication_material 'SHELXTL, Bruker (2000)'
_computing_structure_refinement 'SHELXL-97 (Sheldrick, 1997)'
_computing_structure_solution 'SHELXS-97 (Sheldrick, 1990)'
_diffrn_ambient_temperature 173(2)
_diffrn_measured_fraction_theta_full 0.936
_diffrn_measured_fraction_theta_max 0.936
_diffrn_radiation_monochromator graphite
_diffrn_radiation_source 'fine-focus sealed tube'
_diffrn_radiation_type MoK\a
_diffrn_radiation_wavelength 0.71073
_diffrn_reflns_av_R_equivalents 0.0570
_diffrn_reflns_av_sigmaI/netI 0.0489
_diffrn_reflns_limit_h_max 11
_diffrn_reflns_limit_h_min -10
_diffrn_reflns_limit_k_max 15
_diffrn_reflns_limit_k_min -15
_diffrn_reflns_limit_l_max 19
_diffrn_reflns_limit_l_min -18
_diffrn_reflns_number 11836
_diffrn_reflns_theta_full 28.28
_diffrn_reflns_theta_max 28.28
_diffrn_reflns_theta_min 2.25
_diffrn_standards_interval_time 20s
_exptl_absorpt_coefficient_mu 9.782
_exptl_absorpt_correction_type multi-scan
_exptl_absorpt_process_details 'SADABS, Bruker (2000)'
_exptl_crystal_colour Yellow
_exptl_crystal_density_diffrn 2.273
_exptl_crystal_density_method 'not measured'
_exptl_crystal_description Fragment
_exptl_crystal_F_000 950
_exptl_crystal_size_max 0.40
_exptl_crystal_size_mid 0.20
_exptl_crystal_size_min 0.20
_refine_diff_density_max 1.165
_refine_diff_density_min -2.552
_refine_diff_density_rms 0.259
_refine_ls_extinction_method none
_refine_ls_goodness_of_fit_ref 0.891
_refine_ls_hydrogen_treatment mixed
_refine_ls_matrix_type full
_refine_ls_number_parameters 135
_refine_ls_number_reflns 3339
_refine_ls_number_restraints 0
_refine_ls_restrained_S_all 0.891
_refine_ls_R_factor_all 0.0388
_refine_ls_R_factor_gt 0.0363
_refine_ls_shift/su_max 0.000
_refine_ls_shift/su_mean 0.000
_refine_ls_structure_factor_coef Fsqd
_refine_ls_weighting_details 'calc w=1/[\s^2^(Fo^2^)+(0.1000P)^2^+0.3156P] where P=(Fo^2^+2Fc^2^)/3'
_refine_ls_weighting_scheme calc
_refine_ls_wR_factor_gt 0.1065
_refine_ls_wR_factor_ref 0.1110
_reflns_number_gt 3063
_reflns_number_total 3339
_reflns_threshold_expression >2sigma(I)
_cod_data_source_file om800362t_si_002.cif
_cod_data_source_block Complex2
_cod_depositor_comments
;
The following automatic conversions were performed:

'_symmetry_cell_setting' value 'Monoclinic' changed to 'monoclinic'
according to /home/saulius/struct/CIF-dictionaries/cif_core.dic
dictionary named 'cif_core.dic' version 2.4.2 from
2011-04-26.

'_exptl_absorpt_correction_type' value 'Multi-scan'
changed to 'multi-scan' according to
/home/saulius/struct/CIF-dictionaries/cif_core.dic dictionary named
'cif_core.dic' version 2.4.2 from 2011-04-26.

Automatic conversion script
Id: cif_fix_values 1715 2011-07-08 13:25:40Z adriana 
;
_cod_original_cell_volume 1434.5(9)
_cod_original_sg_symbol_H-M P2(1)/n
_cod_database_code 4068254

loop_
_symmetry_equiv_pos_as_xyz
'x, y, z'
'-x+1/2, y+1/2, -z+1/2'
'-x, -y, -z'
'x-1/2, -y-1/2, z-1/2'

loop_
_atom_site_label
_atom_site_type_symbol
_atom_site_fract_x
_atom_site_fract_y
_atom_site_fract_z
_atom_site_U_iso_or_equiv
_atom_site_adp_type
_atom_site_occupancy
_atom_site_symmetry_multiplicity
_atom_site_calc_flag
_atom_site_refinement_flags
Ta1 Ta 0.314011(19) 0.212631(14) 0.121573(11) 0.02334(11) Uani 1 1 d .
C1 C 0.6217(6) 0.1394(5) 0.2458(4) 0.0481(13) Uani 1 1 d .
H1A H 0.7036 0.1845 0.2837 0.072 Uiso 1 1 calc R
H1B H 0.6437 0.1306 0.1837 0.072 Uiso 1 1 calc R
H1C H 0.6184 0.0661 0.2744 0.072 Uiso 1 1 calc R
C2 C 0.4377(9) 0.2225(4) 0.3315(4) 0.0451(14) Uani 1 1 d .
H2A H 0.4319 0.1535 0.3661 0.068 Uiso 1 1 calc R
H2B H 0.3385 0.2623 0.3241 0.068 Uiso 1 1 calc R
H2C H 0.5214 0.2694 0.3654 0.068 Uiso 1 1 calc R
C3 C -0.0432(6) 0.1742(5) 0.0679(4) 0.0437(11) Uani 1 1 d .
H3A H -0.0920 0.1330 0.1117 0.066 Uiso 1 1 calc R
H3B H -0.0030 0.1216 0.0277 0.066 Uiso 1 1 calc R
H3C H -0.1204 0.2229 0.0301 0.066 Uiso 1 1 calc R
C4 C 0.0265(7) 0.3329(5) 0.1732(4) 0.0516(13) Uani 1 1 d .
H4A H -0.0393 0.3836 0.1301 0.077 Uiso 1 1 calc R
H4B H 0.1138 0.3745 0.2097 0.077 Uiso 1 1 calc R
H4C H -0.0349 0.2995 0.2147 0.077 Uiso 1 1 calc R
C5 C 0.3229(6) 0.0920(4) -0.0678(3) 0.0366(10) Uani 1 1 d .
H5A H 0.2979 0.1249 -0.1298 0.055 Uiso 1 1 calc R
H5B H 0.2290 0.0589 -0.0529 0.055 Uiso 1 1 calc R
H5C H 0.4023 0.0343 -0.0661 0.055 Uiso 1 1 calc R
C6 C 0.5078(6) 0.2447(5) -0.0301(4) 0.0389(10) Uani 1 1 d .
H6A H 0.5896 0.1938 -0.0409 0.058 Uiso 1 1 calc R
H6B H 0.5522 0.2988 0.0176 0.058 Uiso 1 1 calc R
H6C H 0.4638 0.2840 -0.0876 0.058 Uiso 1 1 calc R
C7 C 0.2695(7) 0.4508(4) 0.0440(4) 0.0496(13) Uani 1 1 d .
H7A H 0.2259 0.5138 0.0724 0.074 Uiso 1 1 calc R
H7B H 0.1848 0.4067 0.0078 0.074 Uiso 1 1 calc R
H7C H 0.3366 0.4787 0.0034 0.074 Uiso 1 1 calc R
C8 C 0.4864(7) 0.4456(4) 0.1780(4) 0.0447(12) Uani 1 1 d .
H8A H 0.5509 0.4817 0.1395 0.067 Uiso 1 1 calc R
H8B H 0.5514 0.3969 0.2232 0.067 Uiso 1 1 calc R
H8C H 0.4381 0.5025 0.2105 0.067 Uiso 1 1 calc R
N1 N 0.4697(5) 0.1956(3) 0.2392(3) 0.0316(8) Uani 1 1 d .
N2 N 0.0877(4) 0.2429(4) 0.1199(3) 0.0300(7) Uani 1 1 d .
N3 N 0.3830(4) 0.1801(3) 0.0011(2) 0.0280(7) Uani 1 1 d .
N4 N 0.3639(5) 0.3791(3) 0.1187(3) 0.0309(8) Uani 1 1 d .
Cl1 Cl 0.25358(16) 0.00484(9) 0.12866(8) 0.0389(3) Uani 1 1 d .

loop_
_atom_site_aniso_label
_atom_site_aniso_U_11
_atom_site_aniso_U_22
_atom_site_aniso_U_33
_atom_site_aniso_U_23
_atom_site_aniso_U_13
_atom_site_aniso_U_12
Ta1 0.02519(17) 0.02506(16) 0.01970(15) -0.00316(4) 0.00439(10) -0.00326(5)
C1 0.034(3) 0.061(3) 0.045(3) -0.013(2) -0.003(2) 0.004(2)
C2 0.061(4) 0.054(3) 0.022(2) 0.0007(17) 0.011(2) -0.005(2)
C3 0.029(3) 0.058(3) 0.043(3) -0.014(2) 0.004(2) -0.012(2)
C4 0.041(3) 0.063(3) 0.054(3) -0.021(3) 0.016(3) 0.005(3)
C5 0.050(3) 0.036(2) 0.0227(19) -0.0070(16) 0.0051(19) -0.0023(19)
C6 0.034(3) 0.047(3) 0.039(3) 0.000(2) 0.015(2) -0.001(2)
C7 0.056(3) 0.029(2) 0.058(3) 0.008(2) 0.001(3) 0.004(2)
C8 0.054(3) 0.044(3) 0.039(3) -0.007(2) 0.013(2) -0.025(2)
N1 0.033(2) 0.0371(18) 0.0219(18) -0.0059(14) -0.0004(16) -0.0032(15)
N2 0.0239(19) 0.0412(19) 0.0265(18) -0.0090(17) 0.0087(15) -0.0090(17)
N3 0.0315(19) 0.0286(16) 0.0246(17) -0.0041(14) 0.0072(15) -0.0034(15)
N4 0.0304(19) 0.0289(18) 0.034(2) -0.0067(13) 0.0085(15) -0.0102(16)
Cl1 0.0544(7) 0.0268(5) 0.0345(6) 0.0024(4) 0.0070(5) -0.0081(5)

loop_
_atom_type_symbol
_atom_type_description
_atom_type_scat_dispersion_real
_atom_type_scat_dispersion_imag
_atom_type_scat_source
C C 0.0033 0.0016 'International Tables Vol C Tables 4.2.6.8 and 6.1.1.4'
H H 0.0000 0.0000 'International Tables Vol C Tables 4.2.6.8 and 6.1.1.4'
N N 0.0061 0.0033 'International Tables Vol C Tables 4.2.6.8 and 6.1.1.4'
Cl Cl 0.1484 0.1585 'International Tables Vol C Tables 4.2.6.8 and 6.1.1.4'
Ta Ta -0.7052 6.5227 'International Tables Vol C Tables 4.2.6.8 and 6.1.1.4'

loop_
_geom_angle_atom_site_label_1
_geom_angle_atom_site_label_2
_geom_angle_atom_site_label_3
_geom_angle
N1 Ta1 N2 122.05(17)
N1 Ta1 N3 118.09(17)
N2 Ta1 N3 119.46(14)
N1 Ta1 N4 90.38(16)
N2 Ta1 N4 92.14(18)
N3 Ta1 N4 93.87(15)
N1 Ta1 Cl1 88.58(11)
N2 Ta1 Cl1 87.99(13)
N3 Ta1 Cl1 87.06(11)
N4 Ta1 Cl1 178.85(11)
C1 N1 C2 112.0(4)
C1 N1 Ta1 123.7(3)
C2 N1 Ta1 123.7(4)
C3 N2 C4 110.4(4)
C3 N2 Ta1 124.1(3)
C4 N2 Ta1 125.5(3)
C5 N3 C6 109.9(4)
C5 N3 Ta1 127.5(3)
C6 N3 Ta1 122.6(3)
C8 N4 C7 110.5(4)
C8 N4 Ta1 130.5(3)
C7 N4 Ta1 119.0(3)

loop_
_geom_bond_atom_site_label_1
_geom_bond_atom_site_label_2
_geom_bond_distance
Ta1 N1 1.951(4)
Ta1 N2 1.974(4)
Ta1 N3 1.988(3)
Ta1 N4 2.008(4)
Ta1 Cl1 2.5077(13)
C1 N1 1.450(7)
C2 N1 1.452(7)
C3 N2 1.465(6)
C4 N2 1.470(7)
C5 N3 1.459(5)
C6 N3 1.460(6)
C7 N4 1.479(6)
C8 N4 1.447(6)
